data_7231327
loop_
_publ_author_name
'Das, Dinabandhu'
'Barbour, Leonard J.'

_publ_section_title
;
 Uniaxial negative thermal expansion induced by moiety twisting in an
 organic crystal
;
_journal_issue 35
_journal_name_full CrystEngComm
_journal_page_first 5123
_journal_paper_doi 10.1039/C8CE01169A
_journal_volume 20
_journal_year 2018
_chemical_formula_sum 'C14 H18 O2'
_chemical_formula_weight 218.28
_space_group_crystal_system trigonal
_space_group_IT_number 154
_space_group_name_Hall 'P 32 2"'
_space_group_name_H-M_alt 'P 32 2 1'
_symmetry_space_group_name_Hall 'P 32 2"'
_symmetry_space_group_name_H-M 'P 32 2 1'
_atom_sites_solution_hydrogens mixed
_audit_creation_method SHELXL-2018/3
_audit_update_record
;
2018-07-12 deposited with the CCDC.
2018-08-07 downloaded from the CCDC.
;
_cell_angle_alpha 90
_cell_angle_beta 90
_cell_angle_gamma 120
_cell_formula_units_Z 3
_cell_length_a 14.205(4)
_cell_length_b 14.205(4)
_cell_length_c 6.6233(18)
_cell_measurement_reflns_used 732
_cell_measurement_temperature 100(2)
_cell_measurement_theta_max 16.98
_cell_measurement_theta_min 2.87
_cell_volume 1157.4(6)
_computing_cell_refinement 'Bruker SMART APEX-II'
_computing_data_collection 'Bruker SMART APEX-II'
_computing_data_reduction 'Bruker SAINT '
_computing_molecular_graphics 'XSEED (Barbour 2017)'
_computing_structure_refinement 'SHELXL-2018/3 (Sheldrick, 2018)'
_computing_structure_solution 'SHELXS-97 (Sheldrick, 1990)'
_diffrn_ambient_temperature 100(2)
_diffrn_measured_fraction_theta_full 0.911
_diffrn_measured_fraction_theta_max 0.911
_diffrn_measurement_device_type 'Bruker APEX-II CCD'
_diffrn_measurement_method '\f and \w scans'
_diffrn_radiation_type MoK\a
_diffrn_radiation_wavelength 0.71073
_diffrn_reflns_av_R_equivalents 0.0641
_diffrn_reflns_av_unetI/netI 0.0819
_diffrn_reflns_Laue_measured_fraction_full 0.911
_diffrn_reflns_Laue_measured_fraction_max 0.911
_diffrn_reflns_limit_h_max 12
_diffrn_reflns_limit_h_min -16
_diffrn_reflns_limit_k_max 16
_diffrn_reflns_limit_k_min -16
_diffrn_reflns_limit_l_max 7
_diffrn_reflns_limit_l_min -7
_diffrn_reflns_number 5148
_diffrn_reflns_point_group_measured_fraction_full 0.928
_diffrn_reflns_point_group_measured_fraction_max 0.928
_diffrn_reflns_theta_full 24.951
_diffrn_reflns_theta_max 24.951
_diffrn_reflns_theta_min 3.312
_diffrn_source 'fine-focus sealed tube'
_exptl_absorpt_coefficient_mu 0.061
_exptl_absorpt_correction_type multi-scan
_exptl_absorpt_process_details SADABS
_exptl_crystal_colour colorless
_exptl_crystal_density_diffrn 0.940
_exptl_crystal_description needle
_exptl_crystal_F_000 354
_exptl_crystal_size_max 0.530
_exptl_crystal_size_mid 0.130
_exptl_crystal_size_min 0.080
_exptl_transmission_factor_max 0.995
_exptl_transmission_factor_min 0.991
_refine_diff_density_max 0.156
_refine_diff_density_min -0.136
_refine_diff_density_rms 0.035
_refine_ls_abs_structure_details
;
 Flack x determined using 221 quotients [(I+)-(I-)]/[(I+)+(I-)]
 (Parsons, Flack and Wagner, Acta Cryst. B69 (2013) 249-259).
;
_refine_ls_abs_structure_Flack 0.3(10)
_refine_ls_extinction_method none
_refine_ls_goodness_of_fit_ref 0.943
_refine_ls_hydrogen_treatment mixed
_refine_ls_matrix_type full
_refine_ls_number_parameters 77
_refine_ls_number_reflns 1262
_refine_ls_number_restraints 0
_refine_ls_restrained_S_all 0.943
_refine_ls_R_factor_all 0.1262
_refine_ls_R_factor_gt 0.0718
_refine_ls_shift/su_max 0.000
_refine_ls_shift/su_mean 0.000
_refine_ls_structure_factor_coef Fsqd
_refine_ls_weighting_details 'w=1/[\s^2^(Fo^2^)+(0.0876P)^2^] where P=(Fo^2^+2Fc^2^)/3'
_refine_ls_weighting_scheme calc
_refine_ls_wR_factor_gt 0.1622
_refine_ls_wR_factor_ref 0.1868
_reflns_Friedel_coverage 0.805
_reflns_Friedel_fraction_full 0.949
_reflns_Friedel_fraction_max 0.949
_reflns_number_gt 718
_reflns_number_total 1262
_reflns_threshold_expression 'I > 2\s(I)'
_cod_data_source_file c8ce01169a3.cif
_cod_data_source_block 1_CCl4
_cod_depositor_comments 'Adding full bibliography for 7231324--7231340.cif.'
_cod_original_cell_volume 1157.4(7)
_cod_database_code 7231327
_shelx_shelxl_version_number 2018/3
_shelx_space_group_comment
;
The symmetry employed for this shelxl refinement is uniquely defined
by the following loop, which should always be used as a source of
symmetry information in preference to the above space-group names.
They are only intended as comments.
;
_shelx_estimated_absorpt_t_min 0.968
_shelx_estimated_absorpt_t_max 0.995
_platon_squeeze_void_probe_radius 1.20

loop_
_space_group_symop_operation_xyz
'x, y, z'
'-y, x-y, z+2/3'
'-x+y, -x, z+1/3'
'x-y, -y, -z+1/3'
'-x, -x+y, -z+2/3'
'y, x, -z'

loop_
_atom_site_label
_atom_site_type_symbol
_atom_site_fract_x
_atom_site_fract_y
_atom_site_fract_z
_atom_site_U_iso_or_equiv
_atom_site_adp_type
_atom_site_occupancy
_atom_site_site_symmetry_order
_atom_site_calc_flag
_atom_site_refinement_flags_posn
_atom_site_refinement_flags_adp
O1 O 0.2731(3) 0.6788(3) 0.0093(6) 0.0673(12) Uani 1 1 d . .
H1 H 0.305(4) 0.680(4) 0.104(8) 0.042(15) Uiso 1 1 d . .
C1 C 0.2105(5) 0.7311(5) 0.0146(8) 0.0678(16) Uani 1 1 d . .
C2 C 0.2800(6) 0.8511(5) 0.0665(9) 0.0788(19) Uani 1 1 d . .
H2A H 0.234663 0.880515 0.119187 0.095 Uiso 1 1 calc R U
H2B H 0.335745 0.862667 0.168434 0.095 Uiso 1 1 calc R U
C3 C 0.3303(9) 0.9022(8) -0.1241(13) 0.134(4) Uani 1 1 d . .
H3B H 0.404064 0.911554 -0.133661 0.161 Uiso 1 1 calc R U
H3A H 0.336556 0.974650 -0.134510 0.161 Uiso 1 1 calc R U
C4 C 0.2601(10) 0.8301(9) -0.2886(17) 0.134(4) Uani 1 1 d . .
H4A H 0.228801 0.867252 -0.366944 0.161 Uiso 1 1 calc R U
H4B H 0.303596 0.812285 -0.381470 0.161 Uiso 1 1 calc R U
C5 C 0.1720(5) 0.7294(5) -0.1975(9) 0.0761(18) Uani 1 1 d . .
H5B H 0.161982 0.664403 -0.271208 0.091 Uiso 1 1 calc R U
H5A H 0.102481 0.729772 -0.197847 0.091 Uiso 1 1 calc R U
C6 C 0.1215(6) 0.6763(5) 0.1587(10) 0.0746(18) Uani 1 1 d . .
C7 C 0.0424(5) 0.6367(6) 0.2709(10) 0.0768(18) Uani 1 1 d . .

loop_
_atom_site_aniso_label
_atom_site_aniso_U_11
_atom_site_aniso_U_22
_atom_site_aniso_U_33
_atom_site_aniso_U_23
_atom_site_aniso_U_13
_atom_site_aniso_U_12
O1 0.081(3) 0.083(3) 0.045(2) -0.0066(19) -0.012(2) 0.046(2)
C1 0.078(4) 0.069(4) 0.046(3) 0.014(3) 0.010(3) 0.029(3)
C2 0.090(5) 0.065(4) 0.079(5) 0.001(4) 0.000(4) 0.038(4)
C3 0.156(9) 0.115(7) 0.092(6) 0.021(5) -0.007(6) 0.039(6)
C4 0.146(8) 0.140(8) 0.110(7) 0.045(6) 0.019(6) 0.067(7)
C5 0.072(4) 0.095(5) 0.061(4) 0.013(3) -0.005(3) 0.041(3)
C6 0.090(5) 0.074(4) 0.070(4) -0.013(4) -0.023(4) 0.049(4)
C7 0.067(4) 0.078(4) 0.064(4) -0.002(3) 0.002(3) 0.020(3)

loop_
_atom_type_symbol
_atom_type_description
_atom_type_scat_dispersion_real
_atom_type_scat_dispersion_imag
_atom_type_scat_source
C C 0.0033 0.0016 'International Tables Vol C Tables 4.2.6.8 and 6.1.1.4'
H H 0.0000 0.0000 'International Tables Vol C Tables 4.2.6.8 and 6.1.1.4'
O O 0.0106 0.0060 'International Tables Vol C Tables 4.2.6.8 and 6.1.1.4'

loop_
_geom_angle_atom_site_label_1
_geom_angle_atom_site_label_2
_geom_angle_atom_site_label_3
_geom_angle
_geom_angle_site_symmetry_3
C1 O1 H1 119(3) .
O1 C1 C6 109.8(5) .
O1 C1 C5 106.7(5) .
C6 C1 C5 113.1(5) .
O1 C1 C2 111.6(5) .
C6 C1 C2 110.7(5) .
C5 C1 C2 104.9(5) .
C3 C2 C1 104.2(6) .
C3 C2 H2A 110.9 .
C1 C2 H2A 110.9 .
C3 C2 H2B 110.9 .
C1 C2 H2B 110.9 .
H2A C2 H2B 108.9 .
C2 C3 C4 107.4(8) .
C2 C3 H3B 110.2 .
C4 C3 H3B 110.2 .
C2 C3 H3A 110.2 .
C4 C3 H3A 110.2 .
H3B C3 H3A 108.5 .
C5 C4 C3 108.6(8) .
C5 C4 H4A 110.0 .
C3 C4 H4A 110.0 .
C5 C4 H4B 110.0 .
C3 C4 H4B 110.0 .
H4A C4 H4B 108.4 .
C4 C5 C1 103.9(7) .
C4 C5 H5B 111.0 .
C1 C5 H5B 111.0 .
C4 C5 H5A 111.0 .
C1 C5 H5A 111.0 .
H5B C5 H5A 109.0 .
C7 C6 C1 173.1(7) .
C6 C7 C7 179.0(9) 5

loop_
_geom_bond_atom_site_label_1
_geom_bond_atom_site_label_2
_geom_bond_distance
_geom_bond_site_symmetry_2
O1 C1 1.417(8) .
O1 H1 0.77(5) .
C1 C6 1.460(10) .
C1 C5 1.503(8) .
C1 C2 1.522(10) .
C2 C3 1.453(11) .
C2 H2A 0.9900 .
C2 H2B 0.9900 .
C3 C4 1.487(14) .
C3 H3B 0.9900 .
C3 H3A 0.9900 .
C4 C5 1.478(12) .
C4 H4A 0.9900 .
C4 H4B 0.9900 .
C5 H5B 0.9900 .
C5 H5A 0.9900 .
C6 C7 1.225(9) .
C7 C7 1.331(14) 5

loop_
_platon_squeeze_void_nr
_platon_squeeze_void_average_x
_platon_squeeze_void_average_y
_platon_squeeze_void_average_z
_platon_squeeze_void_volume
_platon_squeeze_void_count_electrons
_platon_squeeze_void_content
1 0.000 0.000 -0.032 301 94 ' '
